data_7208688
loop_
_publ_author_name
'Nowicka, Beata'
'Stadnicka, Katarzyna'
'Nitek, Wojciech'
'Rams, Micha\/l'
'Sieklucka, Barbara'

_publ_section_title
;
 Geometrical isomerism in pentadecanuclear high-spin Ni9W6 clusters with
 symmetrical bidentate ligands detected
;
_journal_issue 20
_journal_name_full CrystEngComm
_journal_page_first 6559
_journal_paper_doi 10.1039/c2ce25537e
_journal_volume 14
_journal_year 2012
_chemical_formula_sum 'C208 H232 N64 Ni9 O23 W6'
_chemical_formula_weight 5627.84
_chemical_name_common (Ni(Ni(4,4'dtbpy)(H2O))8(W(CN)8)6)*17H2O
_chemical_name_systematic
;
{Ni[Ni(4,4'dtbpy)(H2O)]8[W(CN)8]6}*17H2O
;
_space_group_IT_number 2
_symmetry_cell_setting triclinic
_symmetry_space_group_name_Hall '-P 1'
_symmetry_space_group_name_H-M 'P -1'
_atom_sites_solution_hydrogens geom
_atom_sites_solution_primary direct
_atom_sites_solution_secondary difmap
_audit_creation_method SHELXL-97
_cell_angle_alpha 105.60
_cell_angle_beta 111.6140(10)
_cell_angle_gamma 98.0810(10)
_cell_formula_units_Z 1
_cell_length_a 20.2904(2)
_cell_length_b 20.3359(2)
_cell_length_c 21.3903(3)
_cell_measurement_temperature 293(2)
_cell_volume 7615.02(17)
_computing_cell_refinement 'HKL Scalepack (Otwinowski & Minor, 1997)'
_computing_data_collection 'Collect (Nonius BV, 1997-2000)'
_computing_data_reduction 'HKL DENZO and Scalepack (Otwinowski & Minor, 1997)'
_computing_molecular_graphics 'Ortep3 (Farrugia, 1997)'
_computing_publication_material 'SHELXL-97 (Sheldrick, 2008)'
_computing_structure_refinement 'SHELXL-97 (Sheldrick, 2008)'
_computing_structure_solution 'SIR-92 (ALTOMARE et al., 1994)'
_diffrn_ambient_temperature 293(2)
_diffrn_detector_area_resol_mean 9
_diffrn_measured_fraction_theta_full 0.968
_diffrn_measured_fraction_theta_max 0.968
_diffrn_measurement_device_type KappaCCD
_diffrn_measurement_method '\f and \o scans to fill Ewald sphere'
_diffrn_radiation_monochromator graphite
_diffrn_radiation_source 'fine-focus sealed tube'
_diffrn_radiation_type MoK\a
_diffrn_radiation_wavelength 0.71073
_diffrn_reflns_av_R_equivalents 0.0605
_diffrn_reflns_av_sigmaI/netI 0.0786
_diffrn_reflns_limit_h_max 26
_diffrn_reflns_limit_h_min -26
_diffrn_reflns_limit_k_max 22
_diffrn_reflns_limit_k_min -26
_diffrn_reflns_limit_l_max 27
_diffrn_reflns_limit_l_min -27
_diffrn_reflns_number 54204
_diffrn_reflns_theta_full 27.50
_diffrn_reflns_theta_max 27.50
_diffrn_reflns_theta_min 2.48
_exptl_absorpt_coefficient_mu 2.853
_exptl_absorpt_correction_T_max 0.6742
_exptl_absorpt_correction_T_min 0.4350
_exptl_absorpt_correction_type multi-scan
_exptl_absorpt_process_details 'HKL DENZO and Scalepack (Otwinowski & Minor, 1997)'
_exptl_crystal_colour orange
_exptl_crystal_density_diffrn 1.233
_exptl_crystal_density_method 'not measured'
_exptl_crystal_description block
_exptl_crystal_F_000 2820
_exptl_crystal_size_max 0.35
_exptl_crystal_size_mid 0.30
_exptl_crystal_size_min 0.15
_refine_diff_density_max 2.417
_refine_diff_density_min -1.105
_refine_diff_density_rms 0.140
_refine_ls_extinction_method none
_refine_ls_goodness_of_fit_ref 1.067
_refine_ls_hydrogen_treatment constr
_refine_ls_matrix_type full
_refine_ls_number_parameters 1402
_refine_ls_number_reflns 33881
_refine_ls_number_restraints 0
_refine_ls_restrained_S_all 1.067
_refine_ls_R_factor_all 0.1047
_refine_ls_R_factor_gt 0.0540
_refine_ls_shift/su_max 0.017
_refine_ls_shift/su_mean 0.000
_refine_ls_structure_factor_coef Fsqd
_refine_ls_weighting_details 'calc w=1/[\s^2^(Fo^2^)+(0.0583P)^2^+20.7765P] where P=(Fo^2^+2Fc^2^)/3'
_refine_ls_weighting_scheme calc
_refine_ls_wR_factor_gt 0.1230
_refine_ls_wR_factor_ref 0.1534
_reflns_number_gt 21982
_reflns_number_total 33881
_reflns_threshold_expression >2sigma(I)
_cod_data_source_file c2ce25537e.txt
_cod_data_source_block 4
_cod_depositor_comments
;
The following automatic conversions were performed:

'_symmetry_cell_setting' value 'Triclinic' changed to 'triclinic'
according to /home/saulius/struct/CIF-dictionaries/cif_core.dic
dictionary named 'cif_core.dic' version 2.4.2 from
2011-04-26.

'_exptl_absorpt_correction_type' value 'Multi-scan'
changed to 'multi-scan' according to
/home/saulius/struct/CIF-dictionaries/cif_core.dic dictionary named
'cif_core.dic' version 2.4.2 from 2011-04-26.

Automatic conversion script
Id: cif_fix_values 1891 2012-01-12 08:04:46Z andrius 
;
_cod_database_code 7208688

loop_
_symmetry_equiv_pos_as_xyz
'x, y, z'
'-x, -y, -z'

loop_
_atom_site_label
_atom_site_type_symbol
_atom_site_fract_x
_atom_site_fract_y
_atom_site_fract_z
_atom_site_U_iso_or_equiv
_atom_site_adp_type
_atom_site_occupancy
_atom_site_symmetry_multiplicity
_atom_site_calc_flag
_atom_site_refinement_flags
W1 W 0.718278(14) 0.600284(13) 0.441211(16) 0.03650(7) Uani 1 1 d .
W2 W 0.301214(15) 0.470198(14) 0.241920(16) 0.04017(8) Uani 1 1 d .
W3 W 0.503157(14) 0.233553(12) 0.389339(16) 0.03633(7) Uani 1 1 d .
Ni1 Ni 0.5000 0.5000 0.5000 0.0295(2) Uani 1 2 d S
Ni2 Ni 0.49831(5) 0.72099(4) 0.35189(6) 0.0438(2) Uani 1 1 d .
Ni3 Ni 0.22656(5) 0.23803(4) 0.29532(5) 0.0423(2) Uani 1 1 d .
Ni4 Ni 0.52660(5) 0.37490(5) 0.21792(5) 0.0442(2) Uani 1 1 d .
Ni5 Ni 0.77827(5) 0.39808(5) 0.55448(6) 0.0442(2) Uani 1 1 d .
C11 C 0.6328(3) 0.5607(3) 0.4688(4) 0.0370(15) Uani 1 1 d .
N11 N 0.5869(3) 0.5384(3) 0.4819(3) 0.0392(13) Uani 1 1 d .
C12 C 0.6288(4) 0.6470(4) 0.4020(5) 0.0476(18) Uani 1 1 d .
N12 N 0.5819(4) 0.6735(3) 0.3825(4) 0.0511(16) Uani 1 1 d .
C13 C 0.7534(4) 0.6601(4) 0.5538(4) 0.0438(17) Uani 1 1 d .
N13 N 0.7695(3) 0.6964(3) 0.6113(4) 0.0466(15) Uani 1 1 d .
C14 C 0.6460(4) 0.5048(4) 0.3533(4) 0.0445(16) Uani 1 1 d .
N14 N 0.6046(4) 0.4553(3) 0.3068(4) 0.0507(15) Uani 1 1 d .
C15 C 0.7445(4) 0.5155(4) 0.4811(4) 0.0435(17) Uani 1 1 d .
N15 N 0.7554(3) 0.4701(3) 0.5021(4) 0.0516(16) Uani 1 1 d .
C16 C 0.7690(5) 0.7100(4) 0.4594(5) 0.056(2) Uani 1 1 d .
N16 N 0.7941(4) 0.7673(4) 0.4694(5) 0.072(2) Uani 1 1 d .
C17 C 0.8322(5) 0.6069(5) 0.4687(6) 0.064(2) Uani 1 1 d .
N17 N 0.8947(4) 0.6113(5) 0.4849(7) 0.106(4) Uani 1 1 d .
C18 C 0.7272(5) 0.6037(5) 0.3445(6) 0.070(3) Uani 1 1 d .
N18 N 0.7302(6) 0.6079(6) 0.2924(5) 0.094(3) Uani 1 1 d .
C21 C 0.3851(4) 0.4842(3) 0.3456(4) 0.0401(15) Uani 1 1 d .
N21 N 0.4283(3) 0.4928(3) 0.4004(3) 0.0381(12) Uani 1 1 d .
C22 C 0.3788(4) 0.5727(4) 0.2800(4) 0.0452(17) Uani 1 1 d .
N22 N 0.4208(4) 0.6257(3) 0.3026(4) 0.0535(17) Uani 1 1 d .
C23 C 0.2833(4) 0.3723(4) 0.2612(4) 0.0489(18) Uani 1 1 d .
N23 N 0.2700(4) 0.3221(4) 0.2735(4) 0.0619(19) Uani 1 1 d .
C24 C 0.3932(4) 0.4404(4) 0.2257(4) 0.0486(18) Uani 1 1 d .
N24 N 0.4427(4) 0.4226(4) 0.2203(4) 0.0553(17) Uani 1 1 d .
C25 C 0.2673(4) 0.5227(4) 0.3222(4) 0.0478(18) Uani 1 1 d .
N25 N 0.2497(4) 0.5484(4) 0.3664(4) 0.0554(17) Uani 1 1 d .
C26 C 0.1835(5) 0.4273(7) 0.2000(6) 0.086(4) Uani 1 1 d .
N26 N 0.1231(5) 0.4013(8) 0.1821(7) 0.150(6) Uani 1 1 d .
C27 C 0.2637(7) 0.4021(8) 0.1317(6) 0.100(4) Uani 1 1 d .
N27 N 0.2425(8) 0.3644(10) 0.0744(7) 0.178(8) Uani 1 1 d .
C28 C 0.2533(9) 0.5323(7) 0.1809(8) 0.152(8) Uani 1 1 d .
N28 N 0.2280(11) 0.5683(8) 0.1527(11) 0.277(16) Uani 1 1 d .
C31 C 0.5005(3) 0.3410(3) 0.4337(4) 0.0336(14) Uani 1 1 d .
N31 N 0.5020(3) 0.3982(3) 0.4577(3) 0.0399(13) Uani 1 1 d .
C32 C 0.5091(4) 0.2499(4) 0.4968(5) 0.0472(18) Uani 1 1 d .
N32 N 0.5117(4) 0.2622(3) 0.5531(4) 0.0483(15) Uani 1 1 d .
C33 C 0.3891(4) 0.2277(3) 0.3661(4) 0.0432(16) Uani 1 1 d .
N33 N 0.3284(3) 0.2274(3) 0.3490(4) 0.0539(17) Uani 1 1 d .
C34 C 0.5078(4) 0.2892(4) 0.3179(4) 0.0443(17) Uani 1 1 d .
N34 N 0.5098(4) 0.3182(3) 0.2793(3) 0.0489(15) Uani 1 1 d .
C35 C 0.6159(4) 0.2943(4) 0.4596(4) 0.0417(16) Uani 1 1 d .
N35 N 0.6744(3) 0.3293(3) 0.4958(4) 0.0536(17) Uani 1 1 d .
C36 C 0.4881(5) 0.1317(3) 0.4029(5) 0.056(2) Uani 1 1 d .
N36 N 0.4778(5) 0.0771(4) 0.4060(5) 0.081(3) Uani 1 1 d .
C37 C 0.4341(5) 0.1593(4) 0.2811(5) 0.056(2) Uani 1 1 d .
N37 N 0.3980(5) 0.1229(4) 0.2228(4) 0.077(2) Uani 1 1 d .
C38 C 0.5751(5) 0.1858(4) 0.3490(5) 0.057(2) Uani 1 1 d .
N38 N 0.6119(5) 0.1620(4) 0.3248(5) 0.074(2) Uani 1 1 d .
N201 N 0.5665(3) 0.8218(3) 0.3970(4) 0.0483(15) Uani 1 1 d .
C202 C 0.6367(4) 0.8404(4) 0.4400(5) 0.062(2) Uani 1 1 d .
H202 H 0.6603 0.8053 0.4477 0.074 Uiso 1 1 calc R
C203 C 0.6770(5) 0.9110(5) 0.4744(6) 0.075(3) Uani 1 1 d .
H203 H 0.7267 0.9224 0.5049 0.091 Uiso 1 1 calc R
C204 C 0.6439(5) 0.9645(5) 0.4639(6) 0.074(3) Uani 1 1 d .
C205 C 0.5703(5) 0.9434(4) 0.4177(5) 0.064(3) Uani 1 1 d .
H205 H 0.5456 0.9775 0.4087 0.077 Uiso 1 1 calc R
C206 C 0.5333(4) 0.8741(4) 0.3854(5) 0.0510(19) Uani 1 1 d .
C207 C 0.4534(4) 0.8473(4) 0.3341(4) 0.0497(18) Uani 1 1 d .
C208 C 0.4121(5) 0.8900(5) 0.3060(6) 0.071(3) Uani 1 1 d .
H208 H 0.4337 0.9382 0.3207 0.085 Uiso 1 1 calc R
C209 C 0.3391(5) 0.8615(5) 0.2562(6) 0.077(3) Uani 1 1 d .
C210 C 0.3110(5) 0.7906(5) 0.2390(7) 0.086(4) Uani 1 1 d .
H210 H 0.2623 0.7690 0.2063 0.104 Uiso 1 1 calc R
C211 C 0.3535(5) 0.7504(5) 0.2691(6) 0.076(3) Uani 1 1 d .
H211 H 0.3320 0.7025 0.2564 0.091 Uiso 1 1 calc R
N212 N 0.4235(3) 0.7770(3) 0.3153(4) 0.0501(16) Uani 1 1 d .
C213 C 0.6835(7) 1.0426(5) 0.5016(9) 0.120(6) Uani 1 1 d .
C214 C 0.7643(8) 1.0542(7) 0.5516(10) 0.162(9) Uani 1 1 d .
H21G H 0.7881 1.0301 0.5247 0.244 Uiso 1 1 calc R
H21H H 0.7669 1.0357 0.5890 0.244 Uiso 1 1 calc R
H21I H 0.7887 1.1040 0.5724 0.244 Uiso 1 1 calc R
C215 C 0.6442(10) 1.0802(7) 0.5435(9) 0.159(9) Uani 1 1 d .
H21A H 0.6699 1.1296 0.5671 0.239 Uiso 1 1 calc R
H21B H 0.6436 1.0595 0.5787 0.239 Uiso 1 1 calc R
H21C H 0.5947 1.0751 0.5111 0.239 Uiso 1 1 calc R
C216 C 0.6788(9) 1.0781(7) 0.4464(10) 0.166(9) Uani 1 1 d .
H21D H 0.7027 1.0574 0.4179 0.248 Uiso 1 1 calc R
H21E H 0.7026 1.1279 0.4705 0.248 Uiso 1 1 calc R
H21F H 0.6281 1.0715 0.4158 0.248 Uiso 1 1 calc R
C217 C 0.2961(6) 0.9086(6) 0.2237(9) 0.113(6) Uani 1 1 d .
C218 C 0.3348(10) 0.9401(11) 0.1844(12) 0.178(10) Uani 1 1 d .
H21M H 0.3849 0.9652 0.2173 0.267 Uiso 1 1 calc R
H21N H 0.3097 0.9721 0.1661 0.267 Uiso 1 1 calc R
H21O H 0.3340 0.9026 0.1454 0.267 Uiso 1 1 calc R
C219 C 0.2976(10) 0.9729(9) 0.2820(11) 0.189(11) Uani 1 1 d .
H21J H 0.3477 0.9985 0.3141 0.284 Uiso 1 1 calc R
H21K H 0.2731 0.9572 0.3082 0.284 Uiso 1 1 calc R
H21L H 0.2730 1.0033 0.2600 0.284 Uiso 1 1 calc R
C220 C 0.2176(8) 0.8675(9) 0.1709(13) 0.233(15) Uani 1 1 d .
H22F H 0.2180 0.8272 0.1354 0.350 Uiso 1 1 calc R
H22G H 0.1936 0.8976 0.1479 0.350 Uiso 1 1 calc R
H22H H 0.1916 0.8519 0.1960 0.350 Uiso 1 1 calc R
O221 O 0.5128(4) 0.7089(4) 0.2555(4) 0.0786(19) Uani 1 1 d .
C222 C 0.4565(16) 0.6757(12) 0.1798(11) 0.197(10) Uani 1 1 d .
H22A H 0.4091 0.6597 0.1799 0.237 Uiso 1 1 calc R
H22B H 0.4685 0.6342 0.1567 0.237 Uiso 1 1 calc R
C223 C 0.4491(19) 0.7237(17) 0.1354(14) 0.30(2) Uani 1 1 d .
H22C H 0.4110 0.6986 0.0879 0.457 Uiso 1 1 calc R
H22D H 0.4949 0.7379 0.1328 0.457 Uiso 1 1 calc R
H22E H 0.4367 0.7649 0.1575 0.457 Uiso 1 1 calc R
N301 N 0.1703(3) 0.1460(3) 0.2976(3) 0.0456(14) Uani 1 1 d .
C302 C 0.1533(5) 0.1399(4) 0.3497(5) 0.062(2) Uani 1 1 d .
H302 H 0.1703 0.1792 0.3913 0.074 Uiso 1 1 calc R
C303 C 0.1109(5) 0.0773(5) 0.3456(5) 0.068(3) Uani 1 1 d .
H303 H 0.1024 0.0747 0.3847 0.082 Uiso 1 1 calc R
C304 C 0.0822(5) 0.0203(4) 0.2839(5) 0.062(2) Uani 1 1 d .
C305 C 0.1001(4) 0.0267(4) 0.2292(5) 0.055(2) Uani 1 1 d .
H305 H 0.0826 -0.0119 0.1869 0.066 Uiso 1 1 calc R
C306 C 0.1440(4) 0.0899(3) 0.2361(4) 0.0446(17) Uani 1 1 d .
C307 C 0.1674(4) 0.1003(4) 0.1810(4) 0.0460(17) Uani 1 1 d .
C308 C 0.1478(4) 0.0486(4) 0.1145(5) 0.056(2) Uani 1 1 d .
H308 H 0.1168 0.0045 0.1022 0.067 Uiso 1 1 calc R
C309 C 0.1735(5) 0.0619(6) 0.0669(5) 0.067(3) Uani 1 1 d .
C310 C 0.2201(6) 0.1272(5) 0.0874(5) 0.069(2) Uani 1 1 d .
H310 H 0.2398 0.1379 0.0572 0.083 Uiso 1 1 calc R
C311 C 0.2375(5) 0.1773(5) 0.1538(5) 0.069(3) Uani 1 1 d .
H311 H 0.2686 0.2217 0.1671 0.083 Uiso 1 1 calc R
N312 N 0.2114(3) 0.1644(3) 0.1991(4) 0.0504(15) Uani 1 1 d .
C313 C 0.0296(6) -0.0479(5) 0.2730(7) 0.082(3) Uani 1 1 d .
C314 C -0.0444(8) -0.0508(12) 0.2258(13) 0.221(14) Uani 1 1 d .
H31J H -0.0450 -0.0466 0.1820 0.331 Uiso 1 1 calc R
H31K H -0.0598 -0.0125 0.2489 0.331 Uiso 1 1 calc R
H31L H -0.0773 -0.0951 0.2155 0.331 Uiso 1 1 calc R
C315 C 0.0342(11) -0.0532(10) 0.3434(10) 0.192(11) Uani 1 1 d .
H31M H 0.0843 -0.0489 0.3740 0.288 Uiso 1 1 calc R
H31N H 0.0037 -0.0982 0.3349 0.288 Uiso 1 1 calc R
H31O H 0.0176 -0.0158 0.3662 0.288 Uiso 1 1 calc R
C316 C 0.0538(15) -0.1113(7) 0.2430(18) 0.268(18) Uani 1 1 d .
H31G H 0.1023 -0.1083 0.2762 0.402 Uiso 1 1 calc R
H31H H 0.0542 -0.1121 0.1981 0.402 Uiso 1 1 calc R
H31I H 0.0202 -0.1539 0.2357 0.402 Uiso 1 1 calc R
C317 C 0.1489(7) 0.0035(7) -0.0072(5) 0.084(3) Uani 1 1 d .
C318 C 0.0649(7) -0.0127(8) -0.0488(6) 0.115(5) Uani 1 1 d .
H31D H 0.0521 0.0297 -0.0544 0.173 Uiso 1 1 calc R
H31E H 0.0411 -0.0299 -0.0227 0.173 Uiso 1 1 calc R
H31F H 0.0490 -0.0480 -0.0952 0.173 Uiso 1 1 calc R
C319 C 0.1686(11) -0.0620(8) 0.0009(7) 0.152(8) Uani 1 1 d .
H31A H 0.2210 -0.0518 0.0269 0.228 Uiso 1 1 calc R
H31B H 0.1529 -0.0971 -0.0456 0.228 Uiso 1 1 calc R
H31C H 0.1449 -0.0796 0.0268 0.228 Uiso 1 1 calc R
C320 C 0.1865(11) 0.0303(10) -0.0503(7) 0.156(8) Uani 1 1 d .
H32F H 0.1738 0.0727 -0.0562 0.234 Uiso 1 1 calc R
H32G H 0.1702 -0.0054 -0.0965 0.234 Uiso 1 1 calc R
H32H H 0.2389 0.0404 -0.0247 0.234 Uiso 1 1 calc R
O321 O 0.1215(3) 0.2529(4) 0.2338(4) 0.0763(19) Uani 1 1 d .
C322 C 0.0666(7) 0.2632(9) 0.2559(8) 0.122(5) Uani 1 1 d .
H32A H 0.0735 0.3136 0.2774 0.147 Uiso 1 1 calc R
H32B H 0.0701 0.2419 0.2921 0.147 Uiso 1 1 calc R
C323 C -0.0071(8) 0.2319(17) 0.1954(13) 0.29(2) Uani 1 1 d .
H32C H -0.0439 0.2396 0.2125 0.439 Uiso 1 1 calc R
H32D H -0.0142 0.1819 0.1742 0.439 Uiso 1 1 calc R
H32E H -0.0111 0.2538 0.1600 0.439 Uiso 1 1 calc R
N401 N 0.6005(4) 0.3205(3) 0.1963(4) 0.0534(16) Uani 1 1 d .
C402 C 0.6169(6) 0.2656(5) 0.2150(6) 0.073(3) Uani 1 1 d .
H402 H 0.6046 0.2560 0.2501 0.087 Uiso 1 1 calc R
C403 C 0.6517(6) 0.2220(6) 0.1840(6) 0.079(3) Uani 1 1 d .
H403 H 0.6633 0.1847 0.1994 0.095 Uiso 1 1 calc R
C404 C 0.6690(6) 0.2336(6) 0.1309(7) 0.084(3) Uani 1 1 d .
C405 C 0.6537(6) 0.2930(5) 0.1130(5) 0.073(3) Uani 1 1 d .
H405 H 0.6656 0.3038 0.0782 0.087 Uiso 1 1 calc R
C406 C 0.6210(5) 0.3354(5) 0.1476(5) 0.058(2) Uani 1 1 d .
C407 C 0.6048(5) 0.3999(5) 0.1325(5) 0.061(2) Uani 1 1 d .
C408 C 0.6383(6) 0.4342(6) 0.0996(6) 0.076(3) Uani 1 1 d .
H408 H 0.6700 0.4149 0.0826 0.091 Uiso 1 1 calc R
C409 C 0.6250(7) 0.4959(7) 0.0922(6) 0.087(3) Uani 1 1 d .
C410 C 0.5764(7) 0.5209(6) 0.1162(6) 0.086(3) Uani 1 1 d .
H410 H 0.5646 0.5619 0.1100 0.104 Uiso 1 1 calc R
C411 C 0.5444(6) 0.4859(6) 0.1495(6) 0.077(3) Uani 1 1 d .
H411 H 0.5128 0.5050 0.1667 0.092 Uiso 1 1 calc R
N412 N 0.5576(4) 0.4261(4) 0.1574(4) 0.0563(17) Uani 1 1 d .
C413 C 0.7022(8) 0.1822(8) 0.0931(9) 0.124(6) Uani 1 1 d .
C414 C 0.6506(13) 0.1214(12) 0.0471(18) 0.35(3) Uani 1 1 d .
H41M H 0.6127 0.1313 0.0109 0.527 Uiso 1 1 calc R
H41N H 0.6297 0.0999 0.0728 0.527 Uiso 1 1 calc R
H41O H 0.6728 0.0895 0.0248 0.527 Uiso 1 1 calc R
C415 C 0.7604(16) 0.1626(16) 0.1479(14) 0.264(17) Uani 1 1 d .
H41G H 0.7979 0.2048 0.1826 0.395 Uiso 1 1 calc R
H41H H 0.7820 0.1313 0.1242 0.395 Uiso 1 1 calc R
H41I H 0.7384 0.1394 0.1718 0.395 Uiso 1 1 calc R
C416 C 0.7534(15) 0.2214(11) 0.0683(17) 0.240(16) Uani 1 1 d .
H41J H 0.7867 0.2635 0.1073 0.360 Uiso 1 1 calc R
H41K H 0.7243 0.2343 0.0289 0.360 Uiso 1 1 calc R
H41L H 0.7809 0.1910 0.0533 0.360 Uiso 1 1 calc R
C417 C 0.6605(10) 0.5368(10) 0.0567(9) 0.125(6) Uani 1 1 d .
C418 C 0.6402(12) 0.4893(12) -0.0173(10) 0.176(9) Uani 1 1 d .
H41D H 0.5876 0.4739 -0.0432 0.264 Uiso 1 1 calc R
H41E H 0.6593 0.4489 -0.0157 0.264 Uiso 1 1 calc R
H41F H 0.6606 0.5144 -0.0410 0.264 Uiso 1 1 calc R
C419 C 0.7396(12) 0.5621(19) 0.1047(14) 0.32(3) Uani 1 1 d .
H41A H 0.7467 0.5916 0.1513 0.486 Uiso 1 1 calc R
H41B H 0.7646 0.5890 0.0855 0.486 Uiso 1 1 calc R
H41C H 0.7591 0.5223 0.1086 0.486 Uiso 1 1 calc R
C420 C 0.6349(19) 0.6021(15) 0.0506(17) 0.272(17) Uani 1 1 d .
H42A H 0.5832 0.5883 0.0196 0.408 Uiso 1 1 calc R
H42B H 0.6616 0.6267 0.0311 0.408 Uiso 1 1 calc R
H42C H 0.6434 0.6327 0.0973 0.408 Uiso 1 1 calc R
O421 O 0.4460(4) 0.2917(3) 0.1223(3) 0.0746(19) Uani 1 1 d .
N501 N 0.8196(3) 0.3391(3) 0.4895(4) 0.0506(16) Uani 1 1 d .
C502 C 0.7824(5) 0.2780(5) 0.4353(5) 0.068(3) Uani 1 1 d .
H502 H 0.7313 0.2658 0.4166 0.082 Uiso 1 1 calc R
C503 C 0.8148(5) 0.2319(6) 0.4053(6) 0.083(4) Uani 1 1 d .
H503 H 0.7864 0.1895 0.3680 0.100 Uiso 1 1 calc R
C504 C 0.8906(5) 0.2500(5) 0.4319(6) 0.077(3) Uani 1 1 d .
C505 C 0.9302(5) 0.3139(5) 0.4870(6) 0.069(3) Uani 1 1 d .
H505 H 0.9813 0.3273 0.5058 0.082 Uiso 1 1 calc R
C506 C 0.8936(4) 0.3581(4) 0.5145(5) 0.0511(19) Uani 1 1 d .
C507 C 0.9308(4) 0.4257(4) 0.5749(5) 0.0507(19) Uani 1 1 d .
C508 C 1.0050(4) 0.4603(4) 0.6009(5) 0.061(2) Uani 1 1 d .
H508 H 1.0337 0.4404 0.5800 0.073 Uiso 1 1 calc R
C509 C 1.0364(4) 0.5245(5) 0.6579(6) 0.070(3) Uani 1 1 d .
C510 C 0.9915(5) 0.5509(5) 0.6860(7) 0.089(4) Uani 1 1 d .
H510 H 1.0103 0.5932 0.7248 0.107 Uiso 1 1 calc R
C511 C 0.9173(5) 0.5146(5) 0.6569(6) 0.077(3) Uani 1 1 d .
H511 H 0.8876 0.5344 0.6765 0.093 Uiso 1 1 calc R
N512 N 0.8874(3) 0.4542(3) 0.6034(4) 0.0515(16) Uani 1 1 d .
C513 C 0.9300(7) 0.1944(8) 0.4067(10) 0.149(9) Uani 1 1 d .
C514 C 0.958(3) 0.227(2) 0.358(3) 0.45(4) Uani 1 1 d .
H51A H 0.9158 0.2269 0.3175 0.674 Uiso 1 1 calc R
H51B H 0.9863 0.1994 0.3415 0.674 Uiso 1 1 calc R
H51C H 0.9871 0.2750 0.3857 0.674 Uiso 1 1 calc R
C515 C 0.8840(12) 0.1346(12) 0.351(2) 0.38(3) Uani 1 1 d .
H51G H 0.8363 0.1421 0.3296 0.569 Uiso 1 1 calc R
H51H H 0.8797 0.0961 0.3687 0.569 Uiso 1 1 calc R
H51I H 0.9034 0.1232 0.3162 0.569 Uiso 1 1 calc R
C516 C 0.9996(13) 0.2027(16) 0.453(2) 0.34(3) Uani 1 1 d .
H51D H 1.0203 0.2510 0.4855 0.513 Uiso 1 1 calc R
H51E H 1.0287 0.1913 0.4273 0.513 Uiso 1 1 calc R
H51F H 0.9995 0.1719 0.4802 0.513 Uiso 1 1 calc R
C517 C 1.1173(6) 0.5625(6) 0.6866(9) 0.099(5) Uani 1 1 d .
C518 C 1.1360(11) 0.5693(12) 0.6258(12) 0.208(12) Uani 1 1 d .
H51J H 1.1872 0.5933 0.6447 0.311 Uiso 1 1 calc R
H51K H 1.1068 0.5960 0.6021 0.311 Uiso 1 1 calc R
H51L H 1.1260 0.5230 0.5921 0.311 Uiso 1 1 calc R
C519 C 1.1630(8) 0.5138(11) 0.7136(13) 0.211(12) Uani 1 1 d .
H51M H 1.2144 0.5368 0.7319 0.316 Uiso 1 1 calc R
H51N H 1.1503 0.4704 0.6747 0.316 Uiso 1 1 calc R
H51O H 1.1530 0.5037 0.7510 0.316 Uiso 1 1 calc R
C520 C 1.1393(9) 0.6332(9) 0.7437(16) 0.273(19) Uani 1 1 d .
H52F H 1.1906 0.6548 0.7599 0.410 Uiso 1 1 calc R
H52G H 1.1306 0.6272 0.7833 0.410 Uiso 1 1 calc R
H52H H 1.1109 0.6629 0.7247 0.410 Uiso 1 1 calc R
O521 O 0.8138(4) 0.3347(4) 0.6200(4) 0.083(2) Uani 1 1 d .
C522 C 0.7769(13) 0.2817(11) 0.6272(14) 0.212(13) Uani 1 1 d .
H52A H 0.7517 0.2442 0.5806 0.254 Uiso 1 1 calc R
H52B H 0.7396 0.2970 0.6409 0.254 Uiso 1 1 calc R
C523 C 0.8208(17) 0.2500(12) 0.6814(14) 0.244(15) Uani 1 1 d .
H52C H 0.7880 0.2118 0.6824 0.366 Uiso 1 1 calc R
H52D H 0.8453 0.2859 0.7282 0.366 Uiso 1 1 calc R
H52E H 0.8567 0.2324 0.6675 0.366 Uiso 1 1 calc R
O1E O 0.4122(8) 0.1544(5) 0.1090(6) 0.145(4) Uani 1 1 d .
C2E C 0.439(2) 0.0954(18) 0.082(2) 0.29(2) Uani 1 1 d .
H2E1 H 0.4864 0.0978 0.1187 0.352 Uiso 1 1 calc R
H2E2 H 0.4049 0.0508 0.0710 0.352 Uiso 1 1 calc R
C3E C 0.446(3) 0.100(4) 0.023(4) 0.62(7) Uani 1 1 d .
H3E1 H 0.4643 0.0617 0.0043 0.928 Uiso 1 1 calc R
H3E2 H 0.4794 0.1443 0.0346 0.928 Uiso 1 1 calc R
H3E3 H 0.3986 0.0965 -0.0130 0.928 Uiso 1 1 calc R
O2 O 0.3585(8) 0.2933(9) 0.7537(8) 0.182(6) Uani 1 1 d .
O3 O 0.1347(11) 0.0867(8) 0.5385(17) 0.374(18) Uani 1 1 d .
O4 O 0.663(2) 0.0590(18) 0.2464(15) 0.42(2) Uani 1 1 d .
O5 O 0.084(4) 0.298(2) 0.680(2) 0.61(4) Uani 1 1 d .
O6 O 0.0832(14) 0.2480(18) 0.079(3) 0.59(4) Uani 1 1 d .
O7 O -0.0061(18) 0.156(2) -0.0368(18) 0.39(2) Uani 1 1 d .
O8 O 0.9082(17) 0.4216(14) 0.7636(14) 0.193(13) Uani 0.50 1 d P

loop_
_atom_site_aniso_label
_atom_site_aniso_U_11
_atom_site_aniso_U_22
_atom_site_aniso_U_33
_atom_site_aniso_U_23
_atom_site_aniso_U_13
_atom_site_aniso_U_12
W1 0.03109(13) 0.03043(12) 0.05314(17) 0.01269(11) 0.02444(12) 0.00897(10)
W2 0.03550(14) 0.03539(13) 0.04557(16) 0.01436(12) 0.01261(12) 0.00993(10)
W3 0.03534(13) 0.02182(11) 0.05208(17) 0.00996(11) 0.01976(12) 0.01095(9)
Ni1 0.0260(5) 0.0223(5) 0.0434(6) 0.0110(4) 0.0175(5) 0.0093(4)
Ni2 0.0468(5) 0.0326(4) 0.0607(6) 0.0240(4) 0.0249(4) 0.0154(4)
Ni3 0.0353(4) 0.0318(4) 0.0521(5) 0.0090(4) 0.0164(4) 0.0036(3)
Ni4 0.0506(5) 0.0363(4) 0.0499(5) 0.0105(4) 0.0281(4) 0.0141(4)
Ni5 0.0301(4) 0.0400(4) 0.0649(6) 0.0160(4) 0.0218(4) 0.0168(3)
C11 0.028(3) 0.031(3) 0.049(4) 0.008(3) 0.016(3) 0.011(2)
N11 0.033(3) 0.037(3) 0.052(4) 0.013(3) 0.024(3) 0.012(2)
C12 0.052(4) 0.030(3) 0.069(5) 0.017(3) 0.036(4) 0.009(3)
N12 0.050(4) 0.040(3) 0.073(5) 0.027(3) 0.029(3) 0.019(3)
C13 0.038(4) 0.032(3) 0.062(5) 0.017(3) 0.021(3) 0.012(3)
N13 0.041(3) 0.032(3) 0.057(4) 0.010(3) 0.016(3) 0.008(2)
C14 0.049(4) 0.040(4) 0.057(5) 0.019(4) 0.035(4) 0.013(3)
N14 0.056(4) 0.040(3) 0.054(4) 0.011(3) 0.026(3) 0.010(3)
C15 0.029(3) 0.041(4) 0.061(5) 0.013(3) 0.022(3) 0.011(3)
N15 0.036(3) 0.043(3) 0.080(5) 0.027(3) 0.025(3) 0.016(3)
C16 0.055(5) 0.040(4) 0.075(6) 0.018(4) 0.030(4) 0.009(3)
N16 0.072(5) 0.045(4) 0.099(6) 0.025(4) 0.043(5) 0.002(3)
C17 0.051(5) 0.058(5) 0.097(7) 0.024(5) 0.047(5) 0.017(4)
N17 0.043(4) 0.100(7) 0.190(11) 0.042(7) 0.068(6) 0.026(4)
C18 0.059(5) 0.063(5) 0.077(7) 0.005(5) 0.037(5) -0.004(4)
N18 0.116(8) 0.103(7) 0.083(6) 0.037(6) 0.066(6) 0.015(6)
C21 0.038(3) 0.029(3) 0.053(4) 0.011(3) 0.021(3) 0.010(3)
N21 0.033(3) 0.035(3) 0.043(3) 0.013(2) 0.012(3) 0.009(2)
C22 0.044(4) 0.041(4) 0.057(5) 0.024(3) 0.019(3) 0.020(3)
N22 0.054(4) 0.038(3) 0.077(5) 0.031(3) 0.029(3) 0.015(3)
C23 0.047(4) 0.037(4) 0.044(4) 0.008(3) 0.007(3) 0.003(3)
N23 0.058(4) 0.049(4) 0.068(5) 0.021(3) 0.020(4) 0.001(3)
C24 0.049(4) 0.038(4) 0.049(4) 0.010(3) 0.016(4) 0.011(3)
N24 0.060(4) 0.058(4) 0.053(4) 0.018(3) 0.029(3) 0.022(3)
C25 0.036(4) 0.045(4) 0.060(5) 0.016(4) 0.017(3) 0.016(3)
N25 0.042(3) 0.052(4) 0.070(5) 0.014(3) 0.024(3) 0.017(3)
C26 0.034(4) 0.108(9) 0.071(6) -0.006(6) 0.008(4) 0.007(5)
N26 0.047(5) 0.201(15) 0.138(11) -0.012(10) 0.033(6) -0.002(7)
C27 0.083(8) 0.129(11) 0.060(7) 0.005(7) 0.025(6) 0.016(7)
N27 0.123(11) 0.240(19) 0.074(8) -0.037(10) 0.012(7) 0.026(11)
C28 0.129(12) 0.085(8) 0.122(11) 0.054(8) -0.065(9) -0.026(8)
N28 0.25(2) 0.114(11) 0.242(19) 0.114(13) -0.143(16) -0.035(12)
C31 0.035(3) 0.025(3) 0.050(4) 0.017(3) 0.023(3) 0.015(2)
N31 0.037(3) 0.033(3) 0.051(3) 0.012(2) 0.021(3) 0.012(2)
C32 0.042(4) 0.033(3) 0.069(6) 0.017(4) 0.027(4) 0.012(3)
N32 0.052(4) 0.040(3) 0.061(4) 0.021(3) 0.028(3) 0.016(3)
C33 0.046(4) 0.028(3) 0.052(4) 0.012(3) 0.019(3) 0.008(3)
N33 0.038(3) 0.048(3) 0.067(4) 0.014(3) 0.017(3) 0.009(3)
C34 0.044(4) 0.034(3) 0.055(5) 0.005(3) 0.028(3) 0.015(3)
N34 0.062(4) 0.045(3) 0.047(4) 0.014(3) 0.031(3) 0.020(3)
C35 0.029(3) 0.038(3) 0.057(4) 0.013(3) 0.019(3) 0.013(3)
N35 0.042(3) 0.047(3) 0.079(5) 0.019(3) 0.033(3) 0.018(3)
C36 0.072(5) 0.023(3) 0.077(6) 0.019(3) 0.030(5) 0.019(3)
N36 0.092(6) 0.039(4) 0.109(7) 0.030(4) 0.036(5) 0.018(4)
C37 0.068(5) 0.032(3) 0.064(5) 0.009(4) 0.029(4) 0.013(3)
N37 0.089(6) 0.057(4) 0.056(5) -0.001(4) 0.016(4) 0.014(4)
C38 0.058(5) 0.030(3) 0.081(6) 0.009(4) 0.032(4) 0.017(3)
N38 0.078(5) 0.060(4) 0.093(6) 0.013(4) 0.050(5) 0.034(4)
N201 0.048(3) 0.038(3) 0.064(4) 0.026(3) 0.022(3) 0.017(3)
C202 0.044(4) 0.048(4) 0.079(6) 0.026(4) 0.008(4) 0.012(3)
C203 0.056(5) 0.052(5) 0.091(7) 0.027(5) 0.001(5) 0.012(4)
C204 0.054(5) 0.044(4) 0.096(7) 0.029(5) 0.002(5) 0.004(4)
C205 0.058(5) 0.040(4) 0.076(6) 0.023(4) 0.005(4) 0.018(4)
C206 0.052(4) 0.045(4) 0.065(5) 0.033(4) 0.023(4) 0.019(3)
C207 0.057(4) 0.034(3) 0.060(5) 0.023(3) 0.023(4) 0.015(3)
C208 0.065(5) 0.044(4) 0.091(7) 0.032(5) 0.013(5) 0.019(4)
C209 0.062(6) 0.065(6) 0.088(7) 0.036(5) 0.006(5) 0.023(5)
C210 0.055(5) 0.062(5) 0.115(9) 0.042(6) 0.001(5) 0.009(4)
C211 0.055(5) 0.051(5) 0.102(8) 0.031(5) 0.013(5) 0.007(4)
N212 0.045(3) 0.040(3) 0.069(4) 0.027(3) 0.021(3) 0.011(3)
C213 0.079(7) 0.044(5) 0.154(13) 0.024(7) -0.025(8) -0.005(5)
C214 0.107(11) 0.061(7) 0.201(18) 0.022(9) -0.034(11) -0.002(7)
C215 0.166(16) 0.071(8) 0.146(14) -0.009(9) -0.009(12) 0.053(10)
C216 0.139(13) 0.078(8) 0.212(19) 0.088(11) -0.003(12) -0.024(9)
C217 0.060(6) 0.081(7) 0.174(13) 0.084(9) -0.003(7) 0.020(5)
C218 0.150(16) 0.169(17) 0.22(2) 0.152(18) 0.024(15) 0.038(14)
C219 0.158(16) 0.110(12) 0.22(2) 0.034(13) -0.014(14) 0.093(12)
C220 0.088(10) 0.126(13) 0.36(3) 0.147(18) -0.070(14) 0.005(9)
O221 0.088(5) 0.089(5) 0.063(4) 0.031(4) 0.035(4) 0.019(4)
C222 0.30(3) 0.16(2) 0.140(18) 0.055(16) 0.11(2) 0.04(2)
C223 0.40(5) 0.26(4) 0.16(2) 0.12(2) 0.04(3) -0.06(3)
N301 0.041(3) 0.036(3) 0.052(4) 0.008(3) 0.020(3) 0.001(2)
C302 0.080(6) 0.040(4) 0.068(6) 0.013(4) 0.043(5) 0.003(4)
C303 0.075(6) 0.062(5) 0.075(6) 0.026(5) 0.043(5) 0.002(5)
C304 0.059(5) 0.044(4) 0.072(6) 0.021(4) 0.022(4) -0.001(4)
C305 0.054(4) 0.042(4) 0.059(5) 0.013(4) 0.020(4) 0.002(3)
C306 0.031(3) 0.030(3) 0.061(5) 0.012(3) 0.010(3) 0.008(3)
C307 0.046(4) 0.039(3) 0.050(4) 0.013(3) 0.018(3) 0.012(3)
C308 0.048(4) 0.052(4) 0.057(5) 0.006(4) 0.019(4) 0.013(3)
C309 0.056(5) 0.087(7) 0.053(5) 0.015(5) 0.020(4) 0.035(5)
C310 0.074(6) 0.076(6) 0.059(6) 0.020(5) 0.036(5) 0.016(5)
C311 0.060(5) 0.071(6) 0.071(6) 0.017(5) 0.032(5) 0.001(4)
N312 0.046(3) 0.048(3) 0.055(4) 0.013(3) 0.023(3) 0.010(3)
C313 0.063(6) 0.060(5) 0.108(9) 0.041(6) 0.022(6) -0.009(5)
C314 0.078(10) 0.21(2) 0.29(3) 0.17(2) -0.037(13) -0.059(12)
C315 0.201(19) 0.160(16) 0.141(15) 0.089(13) 0.017(13) -0.088(15)
C316 0.32(3) 0.050(7) 0.52(5) 0.056(16) 0.32(4) 0.003(13)
C317 0.092(8) 0.102(8) 0.050(5) 0.005(5) 0.031(5) 0.040(6)
C318 0.105(10) 0.132(12) 0.067(7) -0.005(7) 0.014(7) 0.049(9)
C319 0.219(19) 0.119(12) 0.075(9) -0.005(8) 0.028(10) 0.094(13)
C320 0.203(18) 0.163(16) 0.072(9) -0.013(9) 0.082(11) 0.003(14)
O321 0.049(3) 0.092(5) 0.081(5) 0.022(4) 0.021(3) 0.032(3)
C322 0.069(7) 0.162(14) 0.135(12) 0.035(11) 0.044(8) 0.057(8)
C323 0.053(9) 0.44(4) 0.20(2) -0.09(3) 0.022(11) 0.013(16)
N401 0.059(4) 0.050(4) 0.063(4) 0.016(3) 0.037(3) 0.022(3)
C402 0.089(7) 0.052(5) 0.100(8) 0.027(5) 0.060(6) 0.029(5)
C403 0.084(7) 0.076(6) 0.104(8) 0.035(6) 0.055(7) 0.047(6)
C404 0.085(7) 0.070(6) 0.105(9) 0.010(6) 0.060(7) 0.031(5)
C405 0.083(7) 0.077(6) 0.067(6) 0.009(5) 0.052(5) 0.024(5)
C406 0.059(5) 0.057(5) 0.062(5) 0.014(4) 0.037(4) 0.014(4)
C407 0.064(5) 0.069(5) 0.052(5) 0.014(4) 0.032(4) 0.015(4)
C408 0.087(7) 0.082(7) 0.076(7) 0.032(6) 0.052(6) 0.016(6)
C409 0.102(9) 0.089(8) 0.072(7) 0.030(6) 0.045(6) 0.006(7)
C410 0.113(9) 0.073(7) 0.085(8) 0.046(6) 0.045(7) 0.019(6)
C411 0.091(7) 0.072(6) 0.077(7) 0.035(5) 0.040(6) 0.021(5)
N412 0.066(4) 0.055(4) 0.053(4) 0.020(3) 0.029(3) 0.017(3)
C413 0.104(10) 0.114(11) 0.149(13) -0.003(10) 0.077(10) 0.048(9)
C414 0.18(2) 0.20(2) 0.47(5) -0.22(3) 0.19(3) -0.027(17)
C415 0.30(3) 0.36(4) 0.24(3) 0.10(3) 0.17(3) 0.28(3)
C416 0.31(3) 0.143(17) 0.44(4) 0.10(2) 0.32(4) 0.12(2)
C417 0.140(13) 0.146(14) 0.116(12) 0.074(11) 0.073(11) 0.012(11)
C418 0.22(2) 0.20(2) 0.143(16) 0.091(15) 0.122(16) 0.002(17)
C419 0.142(18) 0.53(6) 0.26(3) 0.26(4) 0.040(18) -0.12(3)
C420 0.44(5) 0.24(3) 0.34(4) 0.24(3) 0.27(4) 0.11(3)
O421 0.088(5) 0.054(3) 0.061(4) 0.002(3) 0.026(3) 0.006(3)
N501 0.035(3) 0.053(4) 0.066(4) 0.016(3) 0.024(3) 0.018(3)
C502 0.038(4) 0.072(6) 0.081(6) 0.004(5) 0.030(4) 0.008(4)
C503 0.044(5) 0.073(6) 0.102(8) -0.012(6) 0.029(5) 0.014(4)
C504 0.054(5) 0.061(5) 0.114(8) 0.006(5) 0.050(6) 0.021(4)
C505 0.045(4) 0.061(5) 0.097(7) 0.010(5) 0.038(5) 0.018(4)
C506 0.036(4) 0.050(4) 0.073(5) 0.020(4) 0.029(4) 0.017(3)
C507 0.035(4) 0.048(4) 0.073(5) 0.020(4) 0.026(4) 0.020(3)
C508 0.036(4) 0.046(4) 0.096(7) 0.011(4) 0.030(4) 0.012(3)
C509 0.036(4) 0.050(4) 0.102(8) 0.009(5) 0.022(4) 0.007(3)
C510 0.044(5) 0.052(5) 0.137(10) -0.008(6) 0.032(6) 0.009(4)
C511 0.055(5) 0.056(5) 0.100(8) -0.007(5) 0.035(5) 0.014(4)
N512 0.033(3) 0.042(3) 0.075(5) 0.012(3) 0.024(3) 0.014(2)
C513 0.069(7) 0.125(12) 0.174(15) -0.070(11) 0.055(9) 0.019(7)
C514 0.83(10) 0.43(6) 0.62(8) 0.32(6) 0.67(9) 0.48(7)
C515 0.143(17) 0.135(17) 0.67(7) -0.17(3) 0.20(3) 0.011(14)
C516 0.16(2) 0.25(3) 0.40(5) -0.12(3) 0.01(2) 0.16(2)
C517 0.048(5) 0.065(6) 0.152(12) 0.002(7) 0.038(7) 0.002(5)
C518 0.135(16) 0.22(2) 0.21(2) 0.064(19) 0.067(16) -0.078(15)
C519 0.060(9) 0.18(2) 0.28(3) 0.05(2) -0.012(12) 0.008(11)
C520 0.085(10) 0.130(14) 0.43(4) -0.14(2) 0.121(17) -0.056(10)
O521 0.086(5) 0.077(5) 0.115(6) 0.058(4) 0.050(5) 0.041(4)
C522 0.18(2) 0.136(16) 0.24(3) 0.113(18) -0.009(18) 0.010(15)
C523 0.34(4) 0.144(19) 0.20(2) 0.090(18) 0.06(2) 0.00(2)
O1E 0.217(12) 0.085(6) 0.133(9) 0.015(6) 0.096(9) 0.028(7)
C2E 0.36(5) 0.25(3) 0.34(5) 0.03(3) 0.26(4) 0.12(3)
C3E 0.50(8) 0.77(13) 0.57(11) -0.07(9) 0.39(8) 0.29(8)
O2 0.212(14) 0.274(18) 0.187(13) 0.151(13) 0.138(11) 0.152(13)
O3 0.207(18) 0.093(10) 0.59(4) -0.039(17) 0.05(2) 0.003(11)
O4 0.69(6) 0.51(4) 0.32(3) 0.19(3) 0.35(4) 0.44(5)
O5 1.14(12) 0.40(5) 0.38(5) 0.20(4) 0.35(6) 0.27(7)
O6 0.21(2) 0.33(4) 1.07(10) 0.43(5) 0.01(4) 0.00(2)
O7 0.43(4) 0.63(6) 0.44(4) 0.37(4) 0.31(4) 0.36(4)
O8 0.21(3) 0.126(19) 0.13(2) 0.038(16) -0.021(18) 0.009(18)

loop_
_atom_type_symbol
_atom_type_description
_atom_type_scat_dispersion_real
_atom_type_scat_dispersion_imag
_atom_type_scat_source
C C 0.0033 0.0016 'International Tables Vol C Tables 4.2.6.8 and 6.1.1.4'
H H 0.0000 0.0000 'International Tables Vol C Tables 4.2.6.8 and 6.1.1.4'
N N 0.0061 0.0033 'International Tables Vol C Tables 4.2.6.8 and 6.1.1.4'
Ni Ni 0.3393 1.1124 'International Tables Vol C Tables 4.2.6.8 and 6.1.1.4'
W W -0.8490 6.8722 'International Tables Vol C Tables 4.2.6.8 and 6.1.1.4'
O O 0.0106 0.0060 'International Tables Vol C Tables 4.2.6.8 and 6.1.1.4'

loop_
_geom_angle_atom_site_label_1
_geom_angle_atom_site_label_2
_geom_angle_atom_site_label_3
_geom_angle
_geom_angle_site_symmetry_1
_geom_angle_site_symmetry_3
C17 W1 C11 139.4(3) . .
C17 W1 C14 113.0(3) . .
C11 W1 C14 72.7(3) . .
C17 W1 C18 77.9(4) . .
C11 W1 C18 136.6(3) . .
C14 W1 C18 71.0(3) . .
C17 W1 C12 146.2(3) . .
C11 W1 C12 72.0(3) . .
C14 W1 C12 84.8(3) . .
C18 W1 C12 81.6(4) . .
C17 W1 C15 71.8(3) . .
C11 W1 C15 71.2(2) . .
C14 W1 C15 75.7(3) . .
C18 W1 C15 120.5(3) . .
C12 W1 C15 142.1(3) . .
C17 W1 C13 85.9(3) . .
C11 W1 C13 73.9(3) . .
C14 W1 C13 144.7(3) . .
C18 W1 C13 144.1(3) . .
C12 W1 C13 95.5(3) . .
C15 W1 C13 83.2(3) . .
C17 W1 C16 74.6(3) . .
C11 W1 C16 128.7(3) . .
C14 W1 C16 139.3(3) . .
C18 W1 C16 72.0(3) . .
C12 W1 C16 73.6(3) . .
C15 W1 C16 139.7(3) . .
C13 W1 C16 72.9(3) . .
C28 W2 C23 145.5(4) . .
C28 W2 C21 139.6(4) . .
C23 W2 C21 72.2(3) . .
C28 W2 C25 88.5(7) . .
C23 W2 C25 92.1(3) . .
C21 W2 C25 72.1(3) . .
C28 W2 C24 113.9(7) . .
C23 W2 C24 84.7(3) . .
C21 W2 C24 72.7(3) . .
C25 W2 C24 143.8(3) . .
C28 W2 C27 75.9(6) . .
C23 W2 C27 84.2(5) . .
C21 W2 C27 137.8(4) . .
C25 W2 C27 145.0(4) . .
C24 W2 C27 70.7(4) . .
C28 W2 C26 74.6(6) . .
C23 W2 C26 72.7(4) . .
C21 W2 C26 128.4(4) . .
C25 W2 C26 72.7(3) . .
C24 W2 C26 138.7(3) . .
C27 W2 C26 73.0(4) . .
C28 W2 C22 70.4(4) . .
C23 W2 C22 143.9(3) . .
C21 W2 C22 72.4(3) . .
C25 W2 C22 83.6(3) . .
C24 W2 C22 78.3(3) . .
C27 W2 C22 118.7(5) . .
C26 W2 C22 137.9(4) . .
C34 W3 C31 70.5(3) . .
C34 W3 C33 95.0(3) . .
C31 W3 C33 74.7(2) . .
C34 W3 C36 146.1(3) . .
C31 W3 C36 142.3(3) . .
C33 W3 C36 89.3(3) . .
C34 W3 C38 79.5(3) . .
C31 W3 C38 134.1(3) . .
C33 W3 C38 143.3(3) . .
C36 W3 C38 77.2(3) . .
C34 W3 C35 87.3(3) . .
C31 W3 C35 73.3(2) . .
C33 W3 C35 145.1(3) . .
C36 W3 C35 107.9(3) . .
C38 W3 C35 71.4(3) . .
C34 W3 C37 73.7(3) . .
C31 W3 C37 126.9(3) . .
C33 W3 C37 70.7(3) . .
C36 W3 C37 76.1(3) . .
C38 W3 C37 72.9(3) . .
C35 W3 C37 141.9(3) . .
C34 W3 C32 142.3(2) . .
C31 W3 C32 72.3(3) . .
C33 W3 C32 80.9(3) . .
C36 W3 C32 71.6(3) . .
C38 W3 C32 124.8(3) . .
C35 W3 C32 76.5(3) . .
C37 W3 C32 136.8(3) . .
N11 Ni1 N11 180.00(16) . 2_666
N11 Ni1 N31 91.7(2) . .
N11 Ni1 N31 88.3(2) 2_666 .
N11 Ni1 N31 88.3(2) . 2_666
N11 Ni1 N31 91.7(2) 2_666 2_666
N31 Ni1 N31 180.000(1) . 2_666
N11 Ni1 N21 90.7(2) . .
N11 Ni1 N21 89.3(2) 2_666 .
N31 Ni1 N21 89.0(2) . .
N31 Ni1 N21 91.0(2) 2_666 .
N11 Ni1 N21 89.3(2) . 2_666
N11 Ni1 N21 90.7(2) 2_666 2_666
N31 Ni1 N21 91.0(2) . 2_666
N31 Ni1 N21 89.0(2) 2_666 2_666
N21 Ni1 N21 180.000(1) . 2_666
N22 Ni2 N201 173.4(3) . .
N22 Ni2 N12 91.8(3) . .
N201 Ni2 N12 94.8(2) . .
N22 Ni2 N32 92.9(3) . 2_666
N201 Ni2 N32 87.3(3) . 2_666
N12 Ni2 N32 92.8(3) . 2_666
N22 Ni2 N212 93.8(2) . .
N201 Ni2 N212 79.6(2) . .
N12 Ni2 N212 171.3(3) . .
N32 Ni2 N212 93.5(3) 2_666 .
N22 Ni2 O221 90.1(3) . .
N201 Ni2 O221 89.7(3) . .
N12 Ni2 O221 87.2(3) . .
N32 Ni2 O221 177.0(3) 2_666 .
N212 Ni2 O221 86.2(3) . .
N33 Ni3 N13 90.9(3) . 2_666
N33 Ni3 N23 91.7(3) . .
N13 Ni3 N23 92.1(3) 2_666 .
N33 Ni3 N301 94.9(3) . .
N13 Ni3 N301 95.8(2) 2_666 .
N23 Ni3 N301 169.6(3) . .
N33 Ni3 N312 92.8(3) . .
N13 Ni3 N312 173.5(2) 2_666 .
N23 Ni3 N312 93.2(3) . .
N301 Ni3 N312 78.6(3) . .
N33 Ni3 O321 175.8(3) . .
N13 Ni3 O321 91.0(3) 2_666 .
N23 Ni3 O321 84.5(3) . .
N301 Ni3 O321 88.6(3) . .
N312 Ni3 O321 85.6(3) . .
N14 Ni4 N34 91.5(3) . .
N14 Ni4 N412 87.1(3) . .
N34 Ni4 N412 171.1(3) . .
N14 Ni4 N24 92.6(3) . .
N34 Ni4 N24 92.7(3) . .
N412 Ni4 N24 96.2(3) . .
N14 Ni4 N401 95.7(3) . .
N34 Ni4 N401 92.5(3) . .
N412 Ni4 N401 78.9(3) . .
N24 Ni4 N401 170.1(3) . .
N14 Ni4 O421 178.1(3) . .
N34 Ni4 O421 90.3(3) . .
N412 Ni4 O421 91.0(3) . .
N24 Ni4 O421 87.9(3) . .
N401 Ni4 O421 83.6(3) . .
N512 Ni5 N35 170.5(2) . .
N512 Ni5 N25 96.5(3) . 2_666
N35 Ni5 N25 92.5(3) . 2_666
N512 Ni5 N15 88.5(3) . .
N35 Ni5 N15 94.5(3) . .
N25 Ni5 N15 91.8(3) 2_666 .
N512 Ni5 N501 78.6(2) . .
N35 Ni5 N501 92.1(3) . .
N25 Ni5 N501 169.5(3) 2_666 .
N15 Ni5 N501 97.2(3) . .
N512 Ni5 O521 85.0(3) . .
N35 Ni5 O521 92.6(3) . .
N25 Ni5 O521 85.3(3) 2_666 .
N15 Ni5 O521 172.4(3) . .
N501 Ni5 O521 85.1(3) . .
N11 C11 W1 178.4(6) . .
C11 N11 Ni1 176.3(6) . .
N12 C12 W1 178.3(7) . .
C12 N12 Ni2 177.6(7) . .
N13 C13 W1 173.8(6) . .
C13 N13 Ni3 166.7(6) . 2_666
N14 C14 W1 176.6(6) . .
C14 N14 Ni4 173.4(7) . .
N15 C15 W1 177.1(6) . .
C15 N15 Ni5 171.7(7) . .
N16 C16 W1 178.4(8) . .
N17 C17 W1 178.9(11) . .
N18 C18 W1 176.8(11) . .
N21 C21 W2 178.4(6) . .
C21 N21 Ni1 174.3(6) . .
N22 C22 W2 177.0(7) . .
C22 N22 Ni2 175.1(7) . .
N23 C23 W2 174.5(8) . .
C23 N23 Ni3 168.0(8) . .
N24 C24 W2 175.6(7) . .
C24 N24 Ni4 168.8(7) . .
N25 C25 W2 176.9(7) . .
C25 N25 Ni5 175.6(7) . 2_666
N26 C26 W2 173.7(15) . .
N27 C27 W2 177.2(17) . .
N28 C28 W2 175(2) . .
N31 C31 W3 177.3(6) . .
C31 N31 Ni1 177.5(5) . .
N32 C32 W3 176.1(6) . .
C32 N32 Ni2 172.5(6) . 2_666
N33 C33 W3 173.6(7) . .
C33 N33 Ni3 161.8(7) . .
N34 C34 W3 179.3(7) . .
C34 N34 Ni4 173.2(7) . .
N35 C35 W3 176.5(6) . .
C35 N35 Ni5 174.3(7) . .
N36 C36 W3 176.1(9) . .
N37 C37 W3 176.5(8) . .
N38 C38 W3 176.3(9) . .
C202 N201 C206 118.2(7) . .
C202 N201 Ni2 125.7(5) . .
C206 N201 Ni2 115.9(5) . .
N201 C202 C203 121.8(8) . .
C204 C203 C202 120.6(8) . .
C205 C204 C203 116.2(8) . .
C205 C204 C213 120.1(9) . .
C203 C204 C213 123.7(9) . .
C206 C205 C204 121.1(8) . .
C205 C206 N201 122.0(7) . .
C205 C206 C207 124.0(7) . .
N201 C206 C207 114.0(7) . .
N212 C207 C208 121.4(7) . .
N212 C207 C206 115.2(6) . .
C208 C207 C206 123.5(7) . .
C207 C208 C209 120.8(8) . .
C210 C209 C208 115.9(8) . .
C210 C209 C217 124.2(9) . .
C208 C209 C217 119.9(9) . .
C209 C210 C211 121.4(9) . .
N212 C211 C210 122.9(8) . .
C211 N212 C207 117.5(7) . .
C211 N212 Ni2 127.1(6) . .
C207 N212 Ni2 114.8(5) . .
C204 C213 C216 109.8(12) . .
C204 C213 C215 110.5(13) . .
C216 C213 C215 104.6(13) . .
C204 C213 C214 111.4(10) . .
C216 C213 C214 109.9(14) . .
C215 C213 C214 110.4(14) . .
C220 C217 C209 111.7(10) . .
C220 C217 C219 111.0(15) . .
C209 C217 C219 111.4(12) . .
C220 C217 C218 109.0(16) . .
C209 C217 C218 108.8(12) . .
C219 C217 C218 104.7(14) . .
C222 O221 Ni2 128.4(11) . .
O221 C222 C223 115.0(19) . .
C302 N301 C306 118.8(7) . .
C302 N301 Ni3 126.2(5) . .
C306 N301 Ni3 114.7(5) . .
N301 C302 C303 123.2(8) . .
C304 C303 C302 119.6(9) . .
C303 C304 C305 117.2(8) . .
C303 C304 C313 122.6(10) . .
C305 C304 C313 120.2(9) . .
C304 C305 C306 121.4(8) . .
N301 C306 C305 119.8(8) . .
N301 C306 C307 115.5(6) . .
C305 C306 C307 124.6(7) . .
N312 C307 C308 120.2(8) . .
N312 C307 C306 115.2(6) . .
C308 C307 C306 124.6(7) . .
C309 C308 C307 121.1(8) . .
C310 C309 C308 117.6(8) . .
C310 C309 C317 122.9(10) . .
C308 C309 C317 119.5(10) . .
C309 C310 C311 119.2(9) . .
N312 C311 C310 122.7(9) . .
C311 N312 C307 119.1(7) . .
C311 N312 Ni3 125.6(6) . .
C307 N312 Ni3 115.1(5) . .
C314 C313 C316 111.8(18) . .
C314 C313 C315 111.8(15) . .
C316 C313 C315 102.8(17) . .
C314 C313 C304 108.7(10) . .
C316 C313 C304 110.0(11) . .
C315 C313 C304 111.7(10) . .
C319 C317 C318 109.5(13) . .
C319 C317 C320 108.7(13) . .
C318 C317 C320 109.0(12) . .
C319 C317 C309 111.2(10) . .
C318 C317 C309 108.6(9) . .
C320 C317 C309 109.7(11) . .
C322 O321 Ni3 126.8(8) . .
O321 C322 C323 111.5(14) . .
C402 N401 C406 118.4(7) . .
C402 N401 Ni4 126.3(6) . .
C406 N401 Ni4 114.0(6) . .
N401 C402 C403 122.2(10) . .
C404 C403 C402 120.4(10) . .
C403 C404 C405 117.0(9) . .
C403 C404 C413 120.2(13) . .
C405 C404 C413 122.8(13) . .
C406 C405 C404 119.4(10) . .
N401 C406 C405 122.4(9) . .
N401 C406 C407 115.3(7) . .
C405 C406 C407 122.4(9) . .
N412 C407 C408 121.6(10) . .
N412 C407 C406 115.0(8) . .
C408 C407 C406 123.2(9) . .
C409 C408 C407 120.2(11) . .
C408 C409 C410 117.5(10) . .
C408 C409 C417 122.9(13) . .
C410 C409 C417 119.5(13) . .
C409 C410 C411 121.0(11) . .
N412 C411 C410 121.7(11) . .
C411 N412 C407 117.9(8) . .
C411 N412 Ni4 126.6(7) . .
C407 N412 Ni4 114.8(6) . .
C414 C413 C415 107(2) . .
C414 C413 C404 110.9(13) . .
C415 C413 C404 109.6(14) . .
C414 C413 C416 120(2) . .
C415 C413 C416 97.6(18) . .
C404 C413 C416 110.7(13) . .
C419 C417 C418 116(2) . .
C419 C417 C420 106(2) . .
C418 C417 C420 106.8(18) . .
C419 C417 C409 105.8(14) . .
C418 C417 C409 108.2(13) . .
C420 C417 C409 114.0(16) . .
C502 N501 C506 117.9(7) . .
C502 N501 Ni5 125.8(5) . .
C506 N501 Ni5 114.9(5) . .
N501 C502 C503 124.0(8) . .
C502 C503 C504 118.4(9) . .
C505 C504 C503 118.5(8) . .
C505 C504 C513 121.3(9) . .
C503 C504 C513 119.8(9) . .
C504 C505 C506 119.9(8) . .
N501 C506 C505 121.2(7) . .
N501 C506 C507 114.7(6) . .
C505 C506 C507 124.0(7) . .
N512 C507 C508 121.1(7) . .
N512 C507 C506 115.3(6) . .
C508 C507 C506 123.7(7) . .
C509 C508 C507 120.5(8) . .
C510 C509 C508 116.9(8) . .
C510 C509 C517 122.4(9) . .
C508 C509 C517 120.7(9) . .
C509 C510 C511 120.2(9) . .
N512 C511 C510 123.3(9) . .
C511 N512 C507 118.1(7) . .
C511 N512 Ni5 126.4(6) . .
C507 N512 Ni5 115.5(5) . .
C516 C513 C515 127(2) . .
C516 C513 C504 115.9(13) . .
C515 C513 C504 114.6(12) . .
C516 C513 C514 92(3) . .
C515 C513 C514 94(3) . .
C504 C513 C514 100.8(17) . .
C520 C517 C518 110.8(17) . .
C520 C517 C509 112.8(10) . .
C518 C517 C509 110.5(13) . .
C520 C517 C519 111.5(17) . .
C518 C517 C519 102.5(16) . .
C509 C517 C519 108.1(11) . .
C522 O521 Ni5 131.2(11) . .
O521 C522 C523 116.9(19) . .
C3E C2E O1E 108(4) . .

loop_
_geom_bond_atom_site_label_1
_geom_bond_atom_site_label_2
_geom_bond_distance
_geom_bond_site_symmetry_2
W1 C17 2.139(8) .
W1 C11 2.150(7) .
W1 C14 2.159(8) .
W1 C18 2.159(11) .
W1 C12 2.167(8) .
W1 C15 2.168(8) .
W1 C13 2.169(8) .
W1 C16 2.186(8) .
W2 C28 2.130(13) .
W2 C23 2.148(8) .
W2 C21 2.154(8) .
W2 C25 2.157(8) .
W2 C24 2.159(8) .
W2 C27 2.164(12) .
W2 C26 2.164(9) .
W2 C22 2.170(7) .
W3 C34 2.151(9) .
W3 C31 2.151(6) .
W3 C33 2.159(7) .
W3 C36 2.163(7) .
W3 C38 2.166(8) .
W3 C35 2.167(7) .
W3 C37 2.177(9) .
W3 C32 2.186(9) .
Ni1 N11 2.037(6) .
Ni1 N11 2.037(6) 2_666
Ni1 N31 2.038(5) .
Ni1 N31 2.038(5) 2_666
Ni1 N21 2.040(6) .
Ni1 N21 2.040(6) 2_666
Ni2 N22 2.040(6) .
Ni2 N201 2.051(6) .
Ni2 N12 2.056(6) .
Ni2 N32 2.059(7) 2_666
Ni2 N212 2.074(6) .
Ni2 O221 2.142(7) .
Ni3 N33 2.037(7) .
Ni3 N13 2.049(7) 2_666
Ni3 N23 2.056(7) .
Ni3 N301 2.072(6) .
Ni3 N312 2.078(7) .
Ni3 O321 2.167(6) .
Ni4 N14 2.043(6) .
Ni4 N34 2.050(7) .
Ni4 N412 2.072(7) .
Ni4 N24 2.083(7) .
Ni4 N401 2.095(6) .
Ni4 O421 2.149(6) .
Ni5 N512 2.060(6) .
Ni5 N35 2.061(7) .
Ni5 N25 2.064(7) 2_666
Ni5 N15 2.076(7) .
Ni5 N501 2.078(6) .
Ni5 O521 2.153(7) .
C11 N11 1.136(8) .
C12 N12 1.157(10) .
C13 N13 1.145(10) .
N13 Ni3 2.049(7) 2_666
C14 N14 1.147(9) .
C15 N15 1.144(10) .
C16 N16 1.133(10) .
C17 N17 1.168(11) .
C18 N18 1.163(13) .
C21 N21 1.125(9) .
C22 N22 1.131(9) .
C23 N23 1.142(10) .
C24 N24 1.147(10) .
C25 N25 1.154(10) .
N25 Ni5 2.064(7) 2_666
C26 N26 1.137(13) .
C27 N27 1.135(15) .
C28 N28 1.131(17) .
C31 N31 1.130(8) .
C32 N32 1.141(10) .
N32 Ni2 2.059(7) 2_666
C33 N33 1.146(9) .
C34 N34 1.146(10) .
C35 N35 1.142(9) .
C36 N36 1.125(10) .
C37 N37 1.148(11) .
C38 N38 1.144(11) .
N201 C202 1.310(10) .
N201 C206 1.367(9) .
C202 C203 1.389(12) .
C203 C204 1.384(12) .
C204 C205 1.377(12) .
C204 C213 1.514(12) .
C205 C206 1.351(11) .
C206 C207 1.499(11) .
C207 N212 1.358(9) .
C207 C208 1.389(11) .
C208 C209 1.389(13) .
C209 C210 1.366(13) .
C209 C217 1.520(13) .
C210 C211 1.377(13) .
C211 N212 1.323(11) .
C213 C216 1.52(2) .
C213 C215 1.53(2) .
C213 C214 1.535(17) .
C217 C220 1.517(17) .
C217 C219 1.53(2) .
C217 C218 1.54(2) .
O221 C222 1.49(2) .
C222 C223 1.52(3) .
N301 C302 1.313(11) .
N301 C306 1.350(9) .
C302 C303 1.393(12) .
C303 C304 1.358(13) .
C304 C305 1.379(13) .
C304 C313 1.530(11) .
C305 C306 1.393(10) .
C306 C307 1.477(11) .
C307 N312 1.340(9) .
C307 C308 1.395(11) .
C308 C309 1.372(13) .
C309 C310 1.371(14) .
C309 C317 1.552(13) .
C310 C311 1.391(13) .
C311 N312 1.327(11) .
C313 C314 1.450(18) .
C313 C316 1.51(2) .
C313 C315 1.51(2) .
C317 C319 1.481(18) .
C317 C318 1.540(16) .
C317 C320 1.549(19) .
O321 C322 1.380(14) .
C322 C323 1.48(2) .
N401 C402 1.330(12) .
N401 C406 1.342(11) .
C402 C403 1.389(13) .
C403 C404 1.373(16) .
C404 C405 1.405(16) .
C404 C413 1.530(14) .
C405 C406 1.383(12) .
C406 C407 1.483(13) .
C407 N412 1.360(11) .
C407 C408 1.390(13) .
C408 C409 1.356(16) .
C409 C410 1.367(17) .
C409 C417 1.537(17) .
C410 C411 1.384(15) .
C411 N412 1.323(12) .
C413 C414 1.35(2) .
C413 C415 1.51(3) .
C413 C416 1.55(3) .
C417 C419 1.47(3) .
C417 C418 1.48(2) .
C417 C420 1.51(3) .
N501 C502 1.333(11) .
N501 C506 1.350(9) .
C502 C503 1.372(12) .
C503 C504 1.382(12) .
C504 C505 1.382(13) .
C504 C513 1.565(14) .
C505 C506 1.389(11) .
C506 C507 1.471(11) .
C507 N512 1.354(9) .
C507 C508 1.395(10) .
C508 C509 1.391(12) .
C509 C510 1.359(13) .
C509 C517 1.522(12) .
C510 C511 1.397(12) .
C511 N512 1.307(11) .
C513 C516 1.35(3) .
C513 C515 1.36(2) .
C513 C514 1.59(4) .
C517 C520 1.493(18) .
C517 C518 1.52(2) .
C517 C519 1.53(2) .
O521 C522 1.30(2) .
C522 C523 1.53(3) .
O1E C2E 1.45(3) .
C2E C3E 1.36(7) .
